data_4506330
loop_
_publ_author_name
'Gu, Jinzhong'
'Gao, Zhuqing'
'Tang, Yu'

_publ_section_title
;
 pH and Auxiliary Ligand Influence on the Structural Variations of
 5(2&#x2032;-Carboxylphenyl) Nicotate Coordination Polymers
;
_journal_issue 6
_journal_name_full 'Crystal Growth &amp; Design'
_journal_page_first 3312
_journal_paper_doi 10.1021/cg300442b
_journal_volume 12
_journal_year 2012
_chemical_formula_sum 'C25 H17 Mn N3 O5'
_chemical_formula_weight 494.36
_chemical_name_systematic
; 
 ? 
;
_space_group_IT_number 2
_symmetry_cell_setting triclinic
_symmetry_space_group_name_Hall '-P 1'
_symmetry_space_group_name_H-M 'P -1'
_atom_sites_solution_hydrogens geom
_atom_sites_solution_primary direct
_atom_sites_solution_secondary difmap
_audit_creation_method SHELXL-97
_cell_angle_alpha 76.491(4)
_cell_angle_beta 89.120(4)
_cell_angle_gamma 67.549(4)
_cell_formula_units_Z 2
_cell_length_a 9.397(4)
_cell_length_b 10.234(4)
_cell_length_c 12.236(5)
_cell_measurement_temperature 296(2)
_cell_volume 1053.9(7)
_computing_cell_refinement 'Bruker SAINT'
_computing_data_collection 'Bruker APEX2'
_computing_data_reduction 'Bruker SAINT'
_computing_molecular_graphics 'Bruker SHELXTL'
_computing_publication_material 'Bruker SHELXTL'
_computing_structure_refinement 'SHELXL-97 (Sheldrick, 2008)'
_computing_structure_solution 'SHELXS-97 (Sheldrick, 2008)'
_diffrn_ambient_temperature 296(2)
_diffrn_measured_fraction_theta_full 0.982
_diffrn_measured_fraction_theta_max 0.982
_diffrn_measurement_device_type 'Bruker APEX-II CCD'
_diffrn_measurement_method '\f and \w scans'
_diffrn_radiation_monochromator graphite
_diffrn_radiation_source 'fine-focus sealed tube'
_diffrn_radiation_type MoK\a
_diffrn_radiation_wavelength 0.71073
_diffrn_reflns_av_R_equivalents 0.0676
_diffrn_reflns_av_sigmaI/netI 0.1358
_diffrn_reflns_limit_h_max 11
_diffrn_reflns_limit_h_min -11
_diffrn_reflns_limit_k_max 11
_diffrn_reflns_limit_k_min -12
_diffrn_reflns_limit_l_max 14
_diffrn_reflns_limit_l_min -14
_diffrn_reflns_number 7355
_diffrn_reflns_theta_full 25.50
_diffrn_reflns_theta_max 25.50
_diffrn_reflns_theta_min 2.22
_exptl_absorpt_coefficient_mu 0.672
_exptl_absorpt_correction_T_max 0.8663
_exptl_absorpt_correction_T_min 0.8342
_exptl_absorpt_correction_type multi-scan
_exptl_absorpt_process_details SADABS
_exptl_crystal_colour yellow
_exptl_crystal_density_diffrn 1.558
_exptl_crystal_density_method 'not measured'
_exptl_crystal_description block
_exptl_crystal_F_000 506
_exptl_crystal_size_max 0.28
_exptl_crystal_size_mid 0.24
_exptl_crystal_size_min 0.22
_refine_diff_density_max 0.352
_refine_diff_density_min -0.398
_refine_diff_density_rms 0.084
_refine_ls_extinction_method none
_refine_ls_goodness_of_fit_ref 1.032
_refine_ls_hydrogen_treatment constr
_refine_ls_matrix_type full
_refine_ls_number_parameters 308
_refine_ls_number_reflns 3859
_refine_ls_number_restraints 0
_refine_ls_restrained_S_all 1.032
_refine_ls_R_factor_all 0.1198
_refine_ls_R_factor_gt 0.0665
_refine_ls_shift/su_max 0.000
_refine_ls_shift/su_mean 0.000
_refine_ls_structure_factor_coef Fsqd
_refine_ls_weighting_details 'calc w=1/[\s^2^(Fo^2^)+(0.0067P)^2^+0.0000P] where P=(Fo^2^+2Fc^2^)/3'
_refine_ls_weighting_scheme calc
_refine_ls_wR_factor_gt 0.1234
_refine_ls_wR_factor_ref 0.1477
_reflns_number_gt 2332
_reflns_number_total 3859
_reflns_threshold_expression >2sigma(I)
_cod_data_source_file cg300442b_si_002.cif
_cod_data_source_block p-1_(Compound_7)
_cod_depositor_comments
;
The following automatic conversions were performed:

'_symmetry_cell_setting' value 'Triclinic' changed to 'triclinic'
according to /home/saulius/struct/CIF-dictionaries/cif_core.dic
dictionary named 'cif_core.dic' version 2.4.1 from 2010-06-29.

Automatic conversion script
Id: cif_fix_values 1891 2012-01-12 08:04:46Z andrius 
;
_cod_original_cell_volume 1053.8(8)
_cod_original_sg_symbol_H-M p-1
_cod_database_code 4506330

loop_
_symmetry_equiv_pos_as_xyz
'x, y, z'
'-x, -y, -z'

loop_
_atom_site_label
_atom_site_type_symbol
_atom_site_fract_x
_atom_site_fract_y
_atom_site_fract_z
_atom_site_U_iso_or_equiv
_atom_site_adp_type
_atom_site_occupancy
_atom_site_symmetry_multiplicity
_atom_site_calc_flag
_atom_site_refinement_flags
Mn1 Mn 0.72539(8) 0.57603(8) 0.76896(6) 0.0318(2) Uani 1 1 d .
O5 O 0.7187(4) 0.7397(4) 0.6107(3) 0.0425(9) Uani 1 1 d .
H1W H 0.7958 0.7588 0.6119 0.064 Uiso 1 1 d R
H2W H 0.6403 0.8095 0.6242 0.055(18) Uiso 1 1 d R
N3 N 0.7581(4) 0.4144(4) 0.9422(3) 0.0329(10) Uani 1 1 d .
C8 C 0.8487(6) 0.1876(5) 0.6204(4) 0.0367(13) Uani 1 1 d .
N1 N 0.5530(4) 0.5079(4) 0.6914(3) 0.0305(9) Uani 1 1 d .
C9 C 0.7791(5) 0.3153(5) 0.6581(4) 0.0316(12) Uani 1 1 d .
C10 C 1.0097(6) 0.1294(6) 0.6201(4) 0.0478(15) Uani 1 1 d .
H10 H 1.0595 0.0457 0.5946 0.057 Uiso 1 1 calc R
C2 C 0.3023(6) 0.5283(6) 0.6325(4) 0.0425(14) Uani 1 1 d .
H2 H 0.1961 0.5816 0.6246 0.051 Uiso 1 1 calc R
C5 C 0.6147(5) 0.3847(5) 0.6532(4) 0.0307(11) Uani 1 1 d .
C12 C 1.0164(6) 0.3189(6) 0.6986(4) 0.0437(14) Uani 1 1 d .
H12 H 1.0751 0.3607 0.7270 0.052 Uiso 1 1 calc R
N2 N 0.8647(4) 0.3777(4) 0.6987(3) 0.0348(10) Uani 1 1 d .
C4 C 0.5234(6) 0.3269(5) 0.6063(4) 0.0352(12) Uani 1 1 d .
C3 C 0.3627(6) 0.4044(6) 0.5971(4) 0.0429(14) Uani 1 1 d .
H3 H 0.2978 0.3703 0.5665 0.051 Uiso 1 1 calc R
C1 C 0.4017(6) 0.5758(5) 0.6817(4) 0.0383(13) Uani 1 1 d .
H1 H 0.3586 0.6592 0.7087 0.046 Uiso 1 1 calc R
C11 C 1.0920(6) 0.1955(6) 0.6570(5) 0.0513(15) Uani 1 1 d .
H11 H 1.1988 0.1593 0.6549 0.062 Uiso 1 1 calc R
C17 C 0.7563(5) 0.1899(5) 1.0576(4) 0.0315(11) Uani 1 1 d .
C7 C 0.7506(7) 0.1277(6) 0.5803(4) 0.0462(14) Uani 1 1 d .
H7 H 0.7953 0.0401 0.5590 0.055 Uiso 1 1 calc R
C6 C 0.5957(7) 0.1945(5) 0.5726(4) 0.0452(14) Uani 1 1 d .
H6 H 0.5353 0.1535 0.5450 0.054 Uiso 1 1 calc R
C13 C 0.8461(5) 0.4184(5) 1.0264(4) 0.0317(12) Uani 1 1 d .
H13 H 0.8767 0.4964 1.0161 0.038 Uiso 1 1 calc R
C18 C 0.7165(5) 0.3004(5) 0.9594(4) 0.0355(12) Uani 1 1 d .
H18 H 0.6572 0.2949 0.9017 0.043 Uiso 1 1 calc R
C14 C 0.8933(5) 0.3128(5) 1.1270(4) 0.0273(11) Uani 1 1 d .
C15 C 1.0044(5) 0.3166(5) 1.2130(4) 0.0325(12) Uani 1 1 d .
C16 C 0.8454(5) 0.1989(5) 1.1419(4) 0.0315(12) Uani 1 1 d .
H16 H 0.8734 0.1273 1.2094 0.038 Uiso 1 1 calc R
C19 C 0.7143(5) 0.0611(5) 1.0665(4) 0.0327(12) Uani 1 1 d .
C20 C 0.7863(5) -0.0322(5) 1.0035(4) 0.0348(12) Uani 1 1 d .
H20 H 0.8587 -0.0145 0.9561 0.042 Uiso 1 1 calc R
C21 C 0.7537(6) -0.1564(6) 1.0082(5) 0.0510(15) Uani 1 1 d .
H21 H 0.7988 -0.2167 0.9603 0.061 Uiso 1 1 calc R
C22 C 0.6552(6) -0.1887(6) 1.0838(5) 0.0466(14) Uani 1 1 d .
H22 H 0.6356 -0.2724 1.0894 0.056 Uiso 1 1 calc R
C23 C 0.5858(6) -0.0950(5) 1.1511(4) 0.0395(13) Uani 1 1 d .
H23 H 0.5190 -0.1163 1.2025 0.047 Uiso 1 1 calc R
C24 C 0.6133(5) 0.0301(5) 1.1440(4) 0.0307(11) Uani 1 1 d .
C25 C 0.5266(5) 0.1293(6) 1.2187(4) 0.0338(12) Uani 1 1 d .
O1 O 1.0669(4) 0.4074(4) 1.1803(3) 0.0404(9) Uani 1 1 d .
O2 O 1.0282(4) 0.2309(4) 1.3067(3) 0.0430(9) Uani 1 1 d .
O3 O 0.4537(4) 0.2611(4) 1.1716(3) 0.0416(9) Uani 1 1 d .
O4 O 0.5335(4) 0.0720(4) 1.3202(3) 0.0555(11) Uani 1 1 d .

loop_
_atom_site_aniso_label
_atom_site_aniso_U_11
_atom_site_aniso_U_22
_atom_site_aniso_U_33
_atom_site_aniso_U_23
_atom_site_aniso_U_13
_atom_site_aniso_U_12
Mn1 0.0361(5) 0.0320(5) 0.0328(4) -0.0106(3) -0.0012(3) -0.0176(4)
O5 0.042(2) 0.047(2) 0.043(2) -0.0136(19) -0.0026(17) -0.020(2)
N3 0.039(2) 0.031(2) 0.035(2) -0.006(2) -0.001(2) -0.021(2)
C8 0.046(3) 0.028(3) 0.029(3) -0.007(2) -0.002(2) -0.006(2)
N1 0.033(2) 0.032(2) 0.029(2) -0.0134(19) 0.0047(18) -0.0120(19)
C9 0.031(3) 0.031(3) 0.029(3) -0.002(2) -0.003(2) -0.011(2)
C10 0.042(3) 0.043(4) 0.045(3) -0.013(3) 0.004(3) -0.001(3)
C2 0.029(3) 0.059(4) 0.039(3) -0.015(3) 0.005(2) -0.016(3)
C5 0.037(3) 0.024(3) 0.028(3) -0.005(2) -0.001(2) -0.010(2)
C12 0.033(3) 0.050(4) 0.048(3) -0.009(3) 0.000(3) -0.018(3)
N2 0.026(2) 0.035(2) 0.042(3) -0.009(2) -0.0054(19) -0.011(2)
C4 0.049(3) 0.038(3) 0.028(3) -0.006(2) -0.001(2) -0.028(3)
C3 0.041(3) 0.061(4) 0.035(3) -0.005(3) 0.001(3) -0.033(3)
C1 0.034(3) 0.042(3) 0.042(3) -0.018(3) 0.004(2) -0.014(3)
C11 0.033(3) 0.058(4) 0.050(4) -0.011(3) 0.003(3) -0.006(3)
C17 0.031(3) 0.032(3) 0.036(3) -0.012(2) 0.003(2) -0.016(2)
C7 0.067(4) 0.033(3) 0.043(3) -0.016(3) 0.007(3) -0.020(3)
C6 0.068(4) 0.036(3) 0.040(3) -0.015(3) -0.002(3) -0.026(3)
C13 0.032(3) 0.030(3) 0.039(3) -0.014(2) 0.004(2) -0.016(2)
C18 0.038(3) 0.034(3) 0.038(3) -0.005(3) -0.006(2) -0.020(2)
C14 0.024(2) 0.032(3) 0.030(3) -0.010(2) 0.006(2) -0.014(2)
C15 0.031(3) 0.035(3) 0.034(3) -0.012(3) 0.004(2) -0.012(2)
C16 0.035(3) 0.031(3) 0.032(3) -0.006(2) 0.005(2) -0.018(2)
C19 0.033(3) 0.031(3) 0.039(3) -0.002(2) -0.005(2) -0.021(2)
C20 0.032(3) 0.031(3) 0.047(3) -0.014(3) 0.014(2) -0.016(2)
C21 0.045(3) 0.056(4) 0.062(4) -0.033(3) 0.006(3) -0.021(3)
C22 0.055(4) 0.032(3) 0.060(4) -0.015(3) 0.004(3) -0.022(3)
C23 0.044(3) 0.043(3) 0.043(3) -0.012(3) 0.005(3) -0.027(3)
C24 0.034(3) 0.030(3) 0.029(3) -0.009(2) -0.002(2) -0.013(2)
C25 0.035(3) 0.034(3) 0.040(3) -0.014(3) 0.006(3) -0.019(3)
O1 0.051(2) 0.046(2) 0.037(2) -0.0052(18) -0.0049(17) -0.0351(19)
O2 0.049(2) 0.050(2) 0.036(2) 0.0003(19) -0.0066(17) -0.0308(19)
O3 0.052(2) 0.033(2) 0.042(2) -0.0116(18) 0.0105(18) -0.0168(18)
O4 0.065(3) 0.054(3) 0.036(2) -0.006(2) 0.008(2) -0.013(2)

loop_
_atom_type_symbol
_atom_type_description
_atom_type_scat_dispersion_real
_atom_type_scat_dispersion_imag
_atom_type_scat_source
C C 0.0033 0.0016 'International Tables Vol C Tables 4.2.6.8 and 6.1.1.4'
H H 0.0000 0.0000 'International Tables Vol C Tables 4.2.6.8 and 6.1.1.4'
N N 0.0061 0.0033 'International Tables Vol C Tables 4.2.6.8 and 6.1.1.4'
O O 0.0106 0.0060 'International Tables Vol C Tables 4.2.6.8 and 6.1.1.4'
Mn Mn 0.3368 0.7283 'International Tables Vol C Tables 4.2.6.8 and 6.1.1.4'

loop_
_geom_angle_atom_site_label_1
_geom_angle_atom_site_label_2
_geom_angle_atom_site_label_3
_geom_angle
_geom_angle_site_symmetry_1
_geom_angle_site_symmetry_3
O3 Mn1 O1 104.52(13) 2_667 2_767
O3 Mn1 O5 90.58(13) 2_667 .
O1 Mn1 O5 86.26(12) 2_767 .
O3 Mn1 N1 92.25(13) 2_667 .
O1 Mn1 N1 163.21(13) 2_767 .
O5 Mn1 N1 92.85(13) . .
O3 Mn1 N3 89.76(13) 2_667 .
O1 Mn1 N3 86.12(13) 2_767 .
O5 Mn1 N3 172.21(13) . .
N1 Mn1 N3 94.91(14) . .
O3 Mn1 N2 163.91(14) 2_667 .
O1 Mn1 N2 91.10(14) 2_767 .
O5 Mn1 N2 94.32(14) . .
N1 Mn1 N2 72.23(13) . .
N3 Mn1 N2 87.46(14) . .
C18 N3 C13 116.7(4) . .
C18 N3 Mn1 123.3(3) . .
C13 N3 Mn1 119.0(3) . .
C10 C8 C9 117.9(5) . .
C10 C8 C7 123.8(5) . .
C9 C8 C7 118.2(5) . .
C1 N1 C5 117.9(4) . .
C1 N1 Mn1 126.0(3) . .
C5 N1 Mn1 116.1(3) . .
N2 C9 C8 121.6(4) . .
N2 C9 C5 118.1(4) . .
C8 C9 C5 120.3(5) . .
C11 C10 C8 119.5(5) . .
C3 C2 C1 119.2(5) . .
N1 C5 C4 122.7(4) . .
N1 C5 C9 118.0(4) . .
C4 C5 C9 119.3(4) . .
N2 C12 C11 122.2(5) . .
C12 N2 C9 118.8(4) . .
C12 N2 Mn1 125.9(3) . .
C9 N2 Mn1 115.2(3) . .
C3 C4 C5 117.0(5) . .
C3 C4 C6 123.5(5) . .
C5 C4 C6 119.5(5) . .
C2 C3 C4 120.1(5) . .
N1 C1 C2 123.1(5) . .
C10 C11 C12 119.8(5) . .
C16 C17 C18 117.2(4) . .
C16 C17 C19 122.1(4) . .
C18 C17 C19 120.5(4) . .
C6 C7 C8 121.8(5) . .
C7 C6 C4 120.6(5) . .
N3 C13 C14 123.6(4) . .
N3 C18 C17 124.1(5) . .
C16 C14 C13 117.7(4) . .
C16 C14 C15 121.4(4) . .
C13 C14 C15 120.7(4) . .
O2 C15 O1 126.1(5) . .
O2 C15 C14 118.0(4) . .
O1 C15 C14 115.9(4) . .
C14 C16 C17 120.6(5) . .
C20 C19 C24 120.0(4) . .
C20 C19 C17 117.7(4) . .
C24 C19 C17 122.2(4) . .
C19 C20 C21 120.8(5) . .
C22 C21 C20 119.9(5) . .
C21 C22 C23 118.9(5) . .
C22 C23 C24 121.4(5) . .
C23 C24 C19 118.9(4) . .
C23 C24 C25 117.4(4) . .
C19 C24 C25 123.7(4) . .
O4 C25 O3 126.0(5) . .
O4 C25 C24 116.9(4) . .
O3 C25 C24 117.1(4) . .
C15 O1 Mn1 134.6(3) . 2_767
C25 O3 Mn1 129.5(3) . 2_667

loop_
_geom_bond_atom_site_label_1
_geom_bond_atom_site_label_2
_geom_bond_distance
_geom_bond_site_symmetry_2
Mn1 O3 2.127(3) 2_667
Mn1 O1 2.137(3) 2_767
Mn1 O5 2.229(3) .
Mn1 N1 2.287(4) .
Mn1 N3 2.306(4) .
Mn1 N2 2.308(4) .
N3 C18 1.338(5) .
N3 C13 1.348(5) .
C8 C10 1.399(7) .
C8 C9 1.402(6) .
C8 C7 1.432(7) .
N1 C1 1.315(6) .
N1 C5 1.361(5) .
C9 N2 1.362(6) .
C9 C5 1.428(6) .
C10 C11 1.346(7) .
C2 C3 1.348(7) .
C2 C1 1.405(6) .
C5 C4 1.406(6) .
C12 N2 1.319(6) .
C12 C11 1.400(7) .
C4 C3 1.404(7) .
C4 C6 1.420(6) .
C17 C16 1.380(6) .
C17 C18 1.385(6) .
C17 C19 1.494(6) .
C7 C6 1.345(7) .
C13 C14 1.382(6) .
C14 C16 1.376(6) .
C14 C15 1.511(6) .
C15 O2 1.234(5) .
C15 O1 1.266(5) .
C19 C20 1.341(6) .
C19 C24 1.400(6) .
C20 C21 1.405(7) .
C21 C22 1.373(7) .
C22 C23 1.378(6) .
C23 C24 1.384(6) .
C24 C25 1.520(6) .
C25 O4 1.235(5) .
C25 O3 1.251(5) .
O1 Mn1 2.137(3) 2_767
O3 Mn1 2.128(3) 2_667

loop_
_geom_hbond_atom_site_label_D
_geom_hbond_atom_site_label_H
_geom_hbond_atom_site_label_A
_geom_hbond_distance_DH
_geom_hbond_distance_HA
_geom_hbond_distance_DA
_geom_hbond_angle_DHA
_geom_hbond_site_symmetry_A
O5 H2W O4 0.85 1.85 2.694(5) 167.0 2_667
O5 H1W O2 0.82 1.99 2.745(4) 152.0 2_767
